data_8105333
loop_
_publ_author_name
'Zhang, Yun-Chen'
'Zeng, Wu-Lan'

_publ_section_title
;
 The crystal structure of
 8-((4-chlorophenylamino)methylene)-6,10-dioxaspiro[4.5]decane-7,9-dione,
 C15H14ClNO4
;
_journal_issue 4
_journal_name_full 'Zeitschrift f\"ur Kristallographie - New Crystal Structures'
_journal_page_first 925
_journal_page_last 927
_journal_paper_doi 10.1515/ncrs-2020-0104
_journal_volume 235
_journal_year 2020
_chemical_formula_moiety 'C15 H14 Cl N O4'
_chemical_formula_sum 'C15 H14 Cl N O4'
_chemical_formula_weight 307.72
_space_group_crystal_system monoclinic
_space_group_IT_number 14
_space_group_name_Hall '-P 2yn'
_space_group_name_H-M_alt 'P 1 21/n 1'
_atom_sites_solution_hydrogens geom
_audit_creation_method SHELXL-2014/7
_cell_angle_alpha 90
_cell_angle_beta 95.60(3)
_cell_angle_gamma 90
_cell_formula_units_Z 4
_cell_length_a 14.188(3)
_cell_length_b 5.6930(11)
_cell_length_c 17.444(4)
_cell_measurement_reflns_used 9704
_cell_measurement_temperature 293(2)
_cell_measurement_theta_max 27.51
_cell_measurement_theta_min 1.505
_cell_volume 1402.3(5)
_computing_cell_refinement 'Bruker XSCANS'
_computing_data_collection 'Bruker XSCANS'
_computing_data_reduction 'Bruker SHELXTL'
_computing_molecular_graphics 'Bruker SHELXTL'
_computing_publication_material 'Bruker SHELXTL'
_computing_structure_refinement 'SHELXL-2014/7 (Sheldrick, 2014)'
_computing_structure_solution 'Bruker SHELXTL'
_diffrn_ambient_temperature 293(2)
_diffrn_measured_fraction_theta_full 0.989
_diffrn_measured_fraction_theta_max 0.985
_diffrn_measurement_device_type 'Bruker P4'
_diffrn_measurement_method '\w scans'
_diffrn_radiation_type MoK\a
_diffrn_radiation_wavelength 0.71073
_diffrn_reflns_av_R_equivalents 0.0462
_diffrn_reflns_av_unetI/netI 0.0454
_diffrn_reflns_Laue_measured_fraction_full 0.989
_diffrn_reflns_Laue_measured_fraction_max 0.985
_diffrn_reflns_limit_h_max 18
_diffrn_reflns_limit_h_min -18
_diffrn_reflns_limit_k_max 7
_diffrn_reflns_limit_k_min -7
_diffrn_reflns_limit_l_max 22
_diffrn_reflns_limit_l_min -22
_diffrn_reflns_number 12280
_diffrn_reflns_point_group_measured_fraction_full 0.989
_diffrn_reflns_point_group_measured_fraction_max 0.985
_diffrn_reflns_theta_full 25.242
_diffrn_reflns_theta_max 27.477
_diffrn_reflns_theta_min 3.538
_exptl_absorpt_coefficient_mu 0.288
_exptl_absorpt_correction_type none
_exptl_crystal_colour colorless
_exptl_crystal_density_diffrn 1.458
_exptl_crystal_description block
_exptl_crystal_F_000 640
_exptl_crystal_size_max 0.24
_exptl_crystal_size_mid 0.16
_exptl_crystal_size_min 0.12
_refine_diff_density_max 0.551
_refine_diff_density_min -0.253
_refine_diff_density_rms 0.077
_refine_ls_extinction_coef .
_refine_ls_extinction_method none
_refine_ls_goodness_of_fit_ref 1.071
_refine_ls_hydrogen_treatment constr
_refine_ls_matrix_type full
_refine_ls_number_parameters 190
_refine_ls_number_reflns 3178
_refine_ls_number_restraints 0
_refine_ls_restrained_S_all 1.071
_refine_ls_R_factor_all 0.0916
_refine_ls_R_factor_gt 0.0719
_refine_ls_shift/su_max 0.018
_refine_ls_shift/su_mean 0.004
_refine_ls_structure_factor_coef Fsqd
_refine_ls_weighting_details 'w=1/[\s^2^(Fo^2^)+(0.1328P)^2^] where P=(Fo^2^+2Fc^2^)/3'
_refine_ls_weighting_scheme calc
_refine_ls_wR_factor_gt 0.2038
_refine_ls_wR_factor_ref 0.2214
_reflns_Friedel_coverage 0.000
_reflns_Friedel_fraction_full .
_reflns_Friedel_fraction_max .
_reflns_number_gt 2026
_reflns_number_total 3178
_reflns_threshold_expression 'I > 2\s(I)'
_cod_data_source_file suppl_ncrs-2020-0104_suppl.cif
_cod_data_source_block 1
_cod_original_sg_symbol_H-M 'P 21/n'
_cod_database_code 8105333
_shelx_shelxl_version_number 2014/7
_shelx_space_group_comment
; 
The symmetry employed for this shelxl refinement is uniquely defined 
by the following loop, which should always be used as a source of 
symmetry information in preference to the above space-group names. 
They are only intended as comments. 
;

loop_
_space_group_symop_operation_xyz
'x, y, z'
'-x+1/2, y+1/2, -z+1/2'
'-x, -y, -z'
'x-1/2, -y-1/2, z-1/2'

loop_
_atom_site_label
_atom_site_type_symbol
_atom_site_fract_x
_atom_site_fract_y
_atom_site_fract_z
_atom_site_U_iso_or_equiv
_atom_site_adp_type
_atom_site_occupancy
_atom_site_site_symmetry_order
_atom_site_calc_flag
_atom_site_refinement_flags_posn
_atom_site_refinement_flags_adp
_atom_site_refinement_flags_occupancy
_atom_site_disorder_assembly
_atom_site_disorder_group
C1 C 0.0176(3) -1.1856(6) 1.41346(17) 0.0775(10) Uani 1 1 d . . . . .
H1B H 0.0741 -1.1412 1.4460 0.093 Uiso 1 1 calc R U . . .
H1C H -0.0199 -1.2895 1.4424 0.093 Uiso 1 1 calc R U . . .
C2 C -0.0394(3) -0.9685(6) 1.38767(17) 0.0700(9) Uani 1 1 d . . . . .
H2A H -0.1015 -0.9736 1.4065 0.084 Uiso 1 1 calc R U . . .
H2B H -0.0071 -0.8274 1.4072 0.084 Uiso 1 1 calc R U . . .
C3 C -0.0486(2) -0.9703(5) 1.30006(16) 0.0552(7) Uani 1 1 d . . . . .
H3A H -0.1077 -1.0423 1.2795 0.066 Uiso 1 1 calc R U . . .
H3B H -0.0453 -0.8124 1.2796 0.066 Uiso 1 1 calc R U . . .
C4 C 0.03569(18) -1.1160(4) 1.28126(13) 0.0459(6) Uani 1 1 d . . . . .
C5 C 0.0443(2) -1.3078(5) 1.34145(16) 0.0632(8) Uani 1 1 d . . . . .
H5A H 0.1084 -1.3682 1.3489 0.076 Uiso 1 1 calc R U . . .
H5B H 0.0012 -1.4364 1.3271 0.076 Uiso 1 1 calc R U . . .
C6 C 0.0364(2) -1.0722(5) 1.14510(14) 0.0536(7) Uani 1 1 d . . . . .
C7 C 0.14182(18) -0.8287(4) 1.23704(14) 0.0478(6) Uani 1 1 d . . . . .
C8 C 0.09430(19) -0.8672(5) 1.16107(14) 0.0489(6) Uani 1 1 d . . . . .
C9 C 0.1117(2) -0.7307(5) 1.09801(16) 0.0555(7) Uani 1 1 d . . . . .
H9A H 0.0788 -0.7682 1.0508 0.067 Uiso 1 1 calc R U . . .
C10 C 0.1922(2) -0.4157(5) 1.03517(15) 0.0555(7) Uani 1 1 d . . . . .
C11 C 0.2475(2) -0.2228(5) 1.04970(16) 0.0619(7) Uani 1 1 d . . . . .
H11A H 0.2692 -0.1835 1.1001 0.074 Uiso 1 1 calc R U . . .
C12 C 0.2713(2) -0.0848(5) 0.98894(17) 0.0644(8) Uani 1 1 d . . . . .
H12A H 0.3095 0.0468 0.9986 0.077 Uiso 1 1 calc R U . . .
C13 C 0.2386(2) -0.1425(5) 0.91441(16) 0.0570(7) Uani 1 1 d . . . . .
C14 C 0.1824(3) -0.3337(6) 0.89930(17) 0.0698(9) Uani 1 1 d . . . . .
H14A H 0.1603 -0.3708 0.8488 0.084 Uiso 1 1 calc R U . . .
C15 C 0.1581(3) -0.4745(5) 0.96027(18) 0.0687(9) Uani 1 1 d . . . . .
H15A H 0.1196 -0.6056 0.9507 0.082 Uiso 1 1 calc R U . . .
Cl1 Cl 0.27056(7) 0.03026(17) 0.83858(5) 0.0821(4) Uani 1 1 d . . . . .
N1 N 0.17008(17) -0.5551(4) 1.09963(13) 0.0561(6) Uani 1 1 d . . . . .
H1A H 0.1984 -0.5183 1.1438 0.067 Uiso 1 1 calc R U . . .
O1 O 0.00191(18) -1.1385(4) 1.08227(11) 0.0766(7) Uani 1 1 d . . . . .
O2 O 0.20019(15) -0.6786(4) 1.25352(11) 0.0626(6) Uani 1 1 d . . . . .
O3 O 0.02464(14) -1.2147(3) 1.20621(10) 0.0573(5) Uani 1 1 d . . . . .
O4 O 0.12003(12) -0.9780(3) 1.29342(10) 0.0507(5) Uani 1 1 d . . . . .

loop_
_atom_site_aniso_label
_atom_site_aniso_U_11
_atom_site_aniso_U_22
_atom_site_aniso_U_33
_atom_site_aniso_U_23
_atom_site_aniso_U_13
_atom_site_aniso_U_12
Cl1 0.0923(7) 0.0956(7) 0.0578(5) 0.0245(4) 0.0043(4) -0.0293(5)
O4 0.0509(11) 0.0642(11) 0.0366(9) 0.0039(8) 0.0029(7) -0.0033(8)
O3 0.0803(14) 0.0524(10) 0.0395(10) -0.0064(8) 0.0082(8) -0.0094(9)
N1 0.0645(15) 0.0637(14) 0.0393(11) -0.0004(10) 0.0005(10) -0.0077(11)
C8 0.0529(15) 0.0572(15) 0.0370(12) 0.0004(10) 0.0061(10) -0.0017(11)
C7 0.0459(14) 0.0533(14) 0.0451(13) 0.0001(11) 0.0099(10) -0.0001(11)
C13 0.0569(16) 0.0648(17) 0.0499(15) 0.0123(13) 0.0077(12) -0.0063(13)
O2 0.0630(12) 0.0709(12) 0.0532(11) -0.0059(9) 0.0030(9) -0.0187(10)
C10 0.0566(16) 0.0661(17) 0.0445(14) 0.0060(12) 0.0088(12) 0.0035(13)
C9 0.0602(17) 0.0609(16) 0.0454(14) 0.0014(12) 0.0060(12) 0.0014(13)
C5 0.090(2) 0.0506(15) 0.0507(16) 0.0111(12) 0.0143(14) 0.0054(14)
C4 0.0545(15) 0.0464(13) 0.0376(12) 0.0006(10) 0.0078(11) -0.0026(10)
C6 0.0633(17) 0.0611(16) 0.0366(13) -0.0016(11) 0.0055(11) -0.0005(12)
C14 0.082(2) 0.080(2) 0.0460(16) 0.0058(14) -0.0027(14) -0.0225(17)
O1 0.0932(17) 0.0934(16) 0.0416(11) -0.0080(10) -0.0013(10) -0.0213(13)
C11 0.0735(19) 0.0663(17) 0.0447(14) 0.0012(13) -0.0009(13) -0.0074(14)
C15 0.082(2) 0.0682(19) 0.0554(17) 0.0032(14) 0.0008(15) -0.0273(16)
C3 0.0528(15) 0.0607(15) 0.0524(15) 0.0031(12) 0.0064(12) 0.0037(12)
C12 0.074(2) 0.0635(17) 0.0541(16) 0.0042(14) 0.0009(14) -0.0128(14)
C2 0.077(2) 0.085(2) 0.0504(16) 0.0008(15) 0.0188(14) 0.0146(16)
C1 0.101(3) 0.088(2) 0.0466(17) 0.0153(15) 0.0191(15) 0.0158(19)

loop_
_atom_type_symbol
_atom_type_description
_atom_type_scat_dispersion_real
_atom_type_scat_dispersion_imag
_atom_type_scat_source
C C 0.0033 0.0016 'International Tables Vol C Tables 4.2.6.8 and 6.1.1.4'
H H 0.0000 0.0000 'International Tables Vol C Tables 4.2.6.8 and 6.1.1.4'
N N 0.0061 0.0033 'International Tables Vol C Tables 4.2.6.8 and 6.1.1.4'
O O 0.0106 0.0060 'International Tables Vol C Tables 4.2.6.8 and 6.1.1.4'
Cl Cl 0.1484 0.1585 'International Tables Vol C Tables 4.2.6.8 and 6.1.1.4'

loop_
_geom_angle_atom_site_label_1
_geom_angle_atom_site_label_2
_geom_angle_atom_site_label_3
_geom_angle
_geom_angle_site_symmetry_1
_geom_angle_site_symmetry_3
C7 O4 C4 118.86(19) . .
C6 O3 C4 118.36(19) . .
C9 N1 C10 126.7(2) . .
C9 C8 C6 116.3(2) . .
C9 C8 C7 122.6(2) . .
C6 C8 C7 120.5(2) . .
O2 C7 O4 118.1(2) . .
O2 C7 C8 125.1(2) . .
O4 C7 C8 116.8(2) . .
C14 C13 C12 120.7(3) . .
C14 C13 Cl1 119.7(2) . .
C12 C13 Cl1 119.6(2) . .
C11 C10 C15 120.8(3) . .
C11 C10 N1 117.8(2) . .
C15 C10 N1 121.4(3) . .
N1 C9 C8 125.2(3) . .
C4 C5 C1 103.6(2) . .
O3 C4 O4 111.71(19) . .
O3 C4 C5 110.4(2) . .
O4 C4 C5 106.5(2) . .
O3 C4 C3 113.4(2) . .
O4 C4 C3 109.5(2) . .
C5 C4 C3 104.9(2) . .
O1 C6 O3 116.8(3) . .
O1 C6 C8 126.7(3) . .
O3 C6 C8 116.3(2) . .
C13 C14 C15 119.6(3) . .
C10 C11 C12 119.6(3) . .
C10 C15 C14 119.1(3) . .
C4 C3 C2 103.3(2) . .
C13 C12 C11 120.1(3) . .
C3 C2 C1 106.4(2) . .
C5 C1 C2 107.2(2) . .

loop_
_geom_bond_atom_site_label_1
_geom_bond_atom_site_label_2
_geom_bond_distance
_geom_bond_site_symmetry_2
Cl1 C13 1.743(3) .
O4 C7 1.358(3) .
O4 C4 1.430(3) .
O3 C6 1.363(3) .
O3 C4 1.419(3) .
N1 C9 1.297(4) .
N1 C10 1.436(4) .
C8 C9 1.388(4) .
C8 C6 1.439(4) .
C8 C7 1.444(4) .
C7 O2 1.205(3) .
C13 C14 1.360(4) .
C13 C12 1.377(4) .
C10 C11 1.358(4) .
C10 C15 1.389(4) .
C5 C4 1.512(3) .
C5 C1 1.516(4) .
C4 C3 1.517(4) .
C6 O1 1.216(3) .
C14 C15 1.402(4) .
C11 C12 1.388(4) .
C3 C2 1.521(4) .
C2 C1 1.521(5) .

loop_
_geom_torsion_atom_site_label_1
_geom_torsion_atom_site_label_2
_geom_torsion_atom_site_label_3
_geom_torsion_atom_site_label_4
_geom_torsion
_geom_torsion_site_symmetry_1
_geom_torsion_site_symmetry_2
_geom_torsion_site_symmetry_3
_geom_torsion_site_symmetry_4
C4 O4 C7 O2 164.2(2) . . . .
C4 O4 C7 C8 -17.3(3) . . . .
C9 C8 C7 O2 -0.1(4) . . . .
C6 C8 C7 O2 170.7(3) . . . .
C9 C8 C7 O4 -178.5(2) . . . .
C6 C8 C7 O4 -7.7(4) . . . .
C9 N1 C10 C11 173.0(3) . . . .
C9 N1 C10 C15 -6.7(5) . . . .
C10 N1 C9 C8 177.6(3) . . . .
C6 C8 C9 N1 -172.1(3) . . . .
C7 C8 C9 N1 -0.9(4) . . . .
C6 O3 C4 O4 -47.6(3) . . . .
C6 O3 C4 C5 -166.0(2) . . . .
C6 O3 C4 C3 76.7(3) . . . .
C7 O4 C4 O3 43.9(3) . . . .
C7 O4 C4 C5 164.5(2) . . . .
C7 O4 C4 C3 -82.6(2) . . . .
C1 C5 C4 O3 -159.0(2) . . . .
C1 C5 C4 O4 79.6(3) . . . .
C1 C5 C4 C3 -36.4(3) . . . .
C4 O3 C6 O1 -160.1(2) . . . .
C4 O3 C6 C8 24.2(3) . . . .
C9 C8 C6 O1 0.5(4) . . . .
C7 C8 C6 O1 -170.9(3) . . . .
C9 C8 C6 O3 175.7(2) . . . .
C7 C8 C6 O3 4.3(4) . . . .
C12 C13 C14 C15 -0.4(5) . . . .
Cl1 C13 C14 C15 179.0(3) . . . .
C15 C10 C11 C12 -1.0(5) . . . .
N1 C10 C11 C12 179.3(3) . . . .
C11 C10 C15 C14 0.9(5) . . . .
N1 C10 C15 C14 -179.5(3) . . . .
C13 C14 C15 C10 -0.1(5) . . . .
O3 C4 C3 C2 158.2(2) . . . .
O4 C4 C3 C2 -76.3(3) . . . .
C5 C4 C3 C2 37.6(3) . . . .
C14 C13 C12 C11 0.3(5) . . . .
Cl1 C13 C12 C11 -179.1(2) . . . .
C10 C11 C12 C13 0.4(5) . . . .
C4 C3 C2 C1 -24.0(3) . . . .
C4 C5 C1 C2 21.1(4) . . . .
C3 C2 C1 C5 1.9(4) . . . .
